data_7714517
loop_
_publ_author_name
'Bischoff, Inga-Alexandra'
'Morgenstern, Bernd'
'Zimmer, Michael'
'Koldemir, Aylin'
'P&#xf6;ttgen, Rainer'
'Sch&#xe4;fer, Andr&#xe9;'

_publ_section_title
;
 Bis(tetrelocenes) - fusing tetrelocenes into close proximity.
;
_journal_name_full 'Dalton transactions (Cambridge, England : 2003)'
_journal_paper_doi 10.1039/d3dt02664g
_journal_year 2023
_chemical_formula_moiety 'C32 H44 Si2 Sn2'
_chemical_formula_sum 'C32 H44 Si2 Sn2'
_chemical_formula_weight 722.23
_chemical_properties_physical Air-sensitive,Moisture-sensitive
_space_group_crystal_system orthorhombic
_space_group_IT_number 41
_space_group_name_Hall 'A 2 -2ab'
_space_group_name_H-M_alt 'A e a 2'
_atom_sites_solution_hydrogens geom
_atom_sites_solution_primary direct
_atom_sites_solution_secondary difmap
_audit_creation_method SHELXL-2018/3
_audit_update_record
;
2023-08-11 deposited with the CCDC.	2023-10-20 downloaded from the CCDC.
;
_cell_angle_alpha 90
_cell_angle_beta 90
_cell_angle_gamma 90
_cell_formula_units_Z 4
_cell_length_a 16.7596(8)
_cell_length_b 21.3357(10)
_cell_length_c 8.6837(4)
_cell_measurement_reflns_used 9713
_cell_measurement_temperature 133(2)
_cell_measurement_theta_max 26.70
_cell_measurement_theta_min 2.26
_cell_volume 3105.1(3)
_computing_cell_refinement 'SAINT V8.40A (Bruker Nano, Inc., 2019)'
_computing_data_collection 'APEX 3 (Bruker Nano, Inc., 2019)'
_computing_data_reduction 'SAINT V8.40A (Bruker Nano, Inc., 2019)'
_computing_publication_material 'SHELXL-2018/3 (Sheldrick, 2018)'
_computing_structure_refinement 'SHELXL-2018/3 (Sheldrick, 2018)'
_computing_structure_solution 'SHELXT 2018/2 (Sheldrick, 2018)'
_diffrn_ambient_temperature 133(2)
_diffrn_measured_fraction_theta_full 0.999
_diffrn_measured_fraction_theta_max 0.999
_diffrn_measurement_device_type 'Bruker AXS D8 Venture, Photon II'
_diffrn_measurement_method '\f and \w scans'
_diffrn_radiation_type MoK\a
_diffrn_radiation_wavelength 0.71073
_diffrn_reflns_av_R_equivalents 0.0260
_diffrn_reflns_av_unetI/netI 0.0113
_diffrn_reflns_Laue_measured_fraction_full 0.999
_diffrn_reflns_Laue_measured_fraction_max 0.999
_diffrn_reflns_limit_h_max 21
_diffrn_reflns_limit_h_min -21
_diffrn_reflns_limit_k_max 26
_diffrn_reflns_limit_k_min -26
_diffrn_reflns_limit_l_max 10
_diffrn_reflns_limit_l_min -10
_diffrn_reflns_number 51606
_diffrn_reflns_point_group_measured_fraction_full 0.999
_diffrn_reflns_point_group_measured_fraction_max 0.999
_diffrn_reflns_theta_full 25.242
_diffrn_reflns_theta_max 26.697
_diffrn_reflns_theta_min 2.263
_diffrn_source 'INCOATEC I\^A?S microfocus sealed tube'
_exptl_absorpt_coefficient_mu 1.705
_exptl_absorpt_correction_T_max 0.7454
_exptl_absorpt_correction_T_min 0.6908
_exptl_absorpt_correction_type multi-scan
_exptl_absorpt_process_details
;
 SADABS 2016/2: Krause, L., Herbst-Irmer, R., Sheldrick G.M. & Stalke D.,
 J. Appl. Cryst. 48 (2015) 3-10
;
_exptl_crystal_colour colourless
_exptl_crystal_density_diffrn 1.545
_exptl_crystal_density_meas ?
_exptl_crystal_description plate
_exptl_crystal_F_000 1456
_exptl_crystal_recrystallization_method 'Re-crystallisation from solvent: tetrahydrofurane/hexane'
_exptl_crystal_size_max 0.243
_exptl_crystal_size_mid 0.123
_exptl_crystal_size_min 0.094
_refine_diff_density_max 0.189
_refine_diff_density_min -0.315
_refine_diff_density_rms 0.042
_refine_ls_abs_structure_details
;
 Flack x determined using 1500 quotients [(I+)-(I-)]/[(I+)+(I-)]
 (Parsons, Flack and Wagner, Acta Cryst. B69 (2013) 249-259).
;
_refine_ls_abs_structure_Flack -0.003(5)
_refine_ls_extinction_method none
_refine_ls_goodness_of_fit_ref 1.106
_refine_ls_hydrogen_treatment constr
_refine_ls_matrix_type full
_refine_ls_number_parameters 169
_refine_ls_number_reflns 3285
_refine_ls_number_restraints 1
_refine_ls_restrained_S_all 1.105
_refine_ls_R_factor_all 0.0114
_refine_ls_R_factor_gt 0.0112
_refine_ls_shift/su_max 0.002
_refine_ls_shift/su_mean 0.000
_refine_ls_structure_factor_coef Fsqd
_refine_ls_weighting_details 'w=1/[\s^2^(Fo^2^)+(0.0166P)^2^+1.1439P] where P=(Fo^2^+2Fc^2^)/3'
_refine_ls_weighting_scheme calc
_refine_ls_wR_factor_gt 0.0303
_refine_ls_wR_factor_ref 0.0304
_reflns_Friedel_coverage 0.869
_reflns_Friedel_fraction_full 0.999
_reflns_Friedel_fraction_max 0.999
_reflns_number_gt 3255
_reflns_number_total 3285
_reflns_threshold_expression 'I > 2\s(I)'
_cod_data_source_file d3dt02664g3.cif
_cod_data_source_block sh4473_a
_cod_depositor_comments
;
The following automatic conversions were performed:

data item '_exptl_crystal_density_meas' value 'not measured' was
changed to '?' -- the value is perceived as not measured.

Automatic conversion script
Id: cif_fix_values 8170 2020-07-09 18:12:32Z antanas 
;
_cod_original_sg_symbol_Hall 'A 2 -2ac'
_cod_original_sg_symbol_H-M 'A b a 2'
_cod_database_code 7714517
_shelx_shelxl_version_number 2018/3
_shelx_space_group_comment
;
The symmetry employed for this shelxl refinement is uniquely defined
by the following loop, which should always be used as a source of
symmetry information in preference to the above space-group names.
They are only intended as comments.
;
_shelx_estimated_absorpt_t_min 0.682
_shelx_estimated_absorpt_t_max 0.856

loop_
_space_group_symop_operation_xyz
'x, y, z'
'-x, -y, z'
'x+1/2, -y+1/2, z'
'-x+1/2, y+1/2, z'
'x, y+1/2, z+1/2'
'-x, -y+1/2, z+1/2'
'x+1/2, -y+1, z+1/2'
'-x+1/2, y+1, z+1/2'

loop_
_atom_site_label
_atom_site_type_symbol
_atom_site_fract_x
_atom_site_fract_y
_atom_site_fract_z
_atom_site_U_iso_or_equiv
_atom_site_adp_type
_atom_site_occupancy
_atom_site_site_symmetry_order
_atom_site_calc_flag
_atom_site_refinement_flags_posn
_atom_site_refinement_flags_adp
_atom_site_refinement_flags_occupancy
_atom_site_disorder_assembly
_atom_site_disorder_group
Sn1 Sn 0.41114(2) 0.44940(2) 0.46624(2) 0.01909(5) Uani 1 1 d . . . . .
Si1 Si 0.60627(3) 0.35984(3) 0.34260(7) 0.01758(11) Uani 1 1 d . . . . .
C1 C 0.51545(10) 0.35700(7) 0.4694(3) 0.0188(3) Uani 1 1 d . . . . .
C2 C 0.43603(13) 0.33315(9) 0.4370(2) 0.0190(5) Uani 1 1 d . . . . .
C4 C 0.44004(14) 0.36224(10) 0.6923(3) 0.0220(4) Uani 1 1 d . . . . .
C3 C 0.39011(13) 0.33768(10) 0.5740(3) 0.0204(4) Uani 1 1 d . . . . .
C5 C 0.51588(13) 0.37426(10) 0.6287(3) 0.0202(4) Uani 1 1 d . . . . .
C7 C 0.30488(13) 0.31700(11) 0.5948(3) 0.0266(5) Uani 1 1 d . . . . .
H7A H 0.276556 0.320386 0.496414 0.040 Uiso 1 1 calc R U . . .
H7B H 0.278827 0.343781 0.671457 0.040 Uiso 1 1 calc R U . . .
H7C H 0.303801 0.273374 0.630042 0.040 Uiso 1 1 calc R U . . .
C6 C 0.40810(13) 0.30129(12) 0.2920(3) 0.0272(5) Uani 1 1 d . . . . .
H6A H 0.349973 0.296459 0.295098 0.041 Uiso 1 1 calc R U . . .
H6B H 0.433167 0.259927 0.283854 0.041 Uiso 1 1 calc R U . . .
H6C H 0.422977 0.326758 0.202529 0.041 Uiso 1 1 calc R U . . .
C9 C 0.58534(13) 0.39967(13) 0.7193(3) 0.0262(5) Uani 1 1 d . . . . .
H9A H 0.624419 0.418076 0.648569 0.039 Uiso 1 1 calc R U . . .
H9B H 0.610419 0.365576 0.777389 0.039 Uiso 1 1 calc R U . . .
H9C H 0.566364 0.431896 0.790893 0.039 Uiso 1 1 calc R U . . .
C8 C 0.41771(14) 0.36925(15) 0.8582(3) 0.0335(6) Uani 1 1 d . . . . .
H8A H 0.359509 0.367682 0.868486 0.050 Uiso 1 1 calc R U . . .
H8B H 0.437361 0.409550 0.896848 0.050 Uiso 1 1 calc R U . . .
H8C H 0.441614 0.335112 0.917971 0.050 Uiso 1 1 calc R U . . .
C10 C 0.58531(14) 0.32900(12) 0.1456(3) 0.0276(5) Uani 1 1 d . . . . .
H10A H 0.544724 0.355156 0.095919 0.041 Uiso 1 1 calc R U . . .
H10B H 0.565805 0.285802 0.153117 0.041 Uiso 1 1 calc R U . . .
H10C H 0.634403 0.329831 0.084322 0.041 Uiso 1 1 calc R U . . .
C11 C 0.68557(13) 0.31058(11) 0.4339(3) 0.0298(6) Uani 1 1 d . . . . .
H11A H 0.666014 0.267573 0.445850 0.045 Uiso 1 1 calc R U . . .
H11B H 0.699057 0.327825 0.535186 0.045 Uiso 1 1 calc R U . . .
H11C H 0.733201 0.310549 0.368395 0.045 Uiso 1 1 calc R U . . .
C12 C 0.64652(13) 0.44031(10) 0.3132(3) 0.0194(4) Uani 1 1 d . . . . .
C13 C 0.71323(13) 0.46844(11) 0.3849(3) 0.0252(5) Uani 1 1 d . . . . .
H13 H 0.744825 0.449832 0.463436 0.030 Uiso 1 1 calc R U . . .
C14 C 0.72547(13) 0.52876(11) 0.3212(3) 0.0291(5) Uani 1 1 d . . . . .
H14 H 0.766197 0.557464 0.349759 0.035 Uiso 1 1 calc R U . . .
C15 C 0.66681(16) 0.53871(10) 0.2083(3) 0.0275(5) Uani 1 1 d . . . . .
H15 H 0.669618 0.571257 0.125619 0.033 Uiso 1 1 calc R U . . .
C16 C 0.61811(14) 0.48442(10) 0.2035(3) 0.0229(4) Uani 1 1 d . . . . .
H16 H 0.573573 0.478470 0.137391 0.027 Uiso 1 1 calc R U . . .

loop_
_atom_site_aniso_label
_atom_site_aniso_U_11
_atom_site_aniso_U_22
_atom_site_aniso_U_33
_atom_site_aniso_U_23
_atom_site_aniso_U_13
_atom_site_aniso_U_12
Sn1 0.02124(7) 0.01496(7) 0.02108(7) 0.00152(8) -0.00414(8) -0.00060(4)
Si1 0.0162(2) 0.0163(2) 0.0203(3) -0.0011(2) -0.0021(2) 0.0023(2)
C1 0.0197(8) 0.0168(8) 0.0199(8) 0.0018(12) -0.0025(11) 0.0005(6)
C2 0.0215(9) 0.0141(8) 0.0213(13) 0.0024(8) -0.0027(9) 0.0011(7)
C4 0.0207(10) 0.0234(10) 0.0220(11) 0.0066(8) -0.0023(9) 0.0015(9)
C3 0.0198(9) 0.0176(10) 0.0239(11) 0.0046(8) -0.0023(9) 0.0003(8)
C5 0.0187(10) 0.0210(10) 0.0209(10) 0.0039(8) -0.0037(8) 0.0000(8)
C7 0.0197(10) 0.0240(10) 0.0359(13) 0.0052(9) -0.0007(10) -0.0019(8)
C6 0.0221(12) 0.0256(12) 0.0340(14) -0.0065(11) -0.0053(9) -0.0016(8)
C9 0.0236(11) 0.0344(12) 0.0205(11) 0.0007(10) -0.0064(9) -0.0017(9)
C8 0.0248(11) 0.0523(16) 0.0234(12) 0.0046(12) -0.0003(10) 0.0032(10)
C10 0.0271(12) 0.0284(12) 0.0272(12) -0.0079(10) -0.0019(9) 0.0021(9)
C11 0.0234(10) 0.0250(10) 0.0410(17) 0.0042(9) -0.0051(10) 0.0073(8)
C12 0.0168(10) 0.0195(9) 0.0218(10) -0.0027(8) 0.0031(8) 0.0030(7)
C13 0.0181(10) 0.0235(11) 0.0340(13) -0.0017(9) -0.0007(9) 0.0003(8)
C14 0.0222(11) 0.0255(11) 0.0397(14) -0.0044(10) 0.0086(10) -0.0058(9)
C15 0.0357(13) 0.0213(9) 0.0253(11) 0.0020(9) 0.0115(11) -0.0002(9)
C16 0.0265(11) 0.0233(10) 0.0190(10) -0.0013(9) 0.0007(9) 0.0016(9)

loop_
_atom_type_symbol
_atom_type_description
_atom_type_scat_dispersion_real
_atom_type_scat_dispersion_imag
_atom_type_scat_source
C C 0.0033 0.0016 'International Tables Vol C Tables 4.2.6.8 and 6.1.1.4'
H H 0.0000 0.0000 'International Tables Vol C Tables 4.2.6.8 and 6.1.1.4'
Si Si 0.0817 0.0704 'International Tables Vol C Tables 4.2.6.8 and 6.1.1.4'
Sn Sn -0.6537 1.4246 'International Tables Vol C Tables 4.2.6.8 and 6.1.1.4'

loop_
_geom_angle_atom_site_label_1
_geom_angle_atom_site_label_2
_geom_angle_atom_site_label_3
_geom_angle
_geom_angle_site_symmetry_1
_geom_angle_site_symmetry_3
_geom_angle_publ_flag
C2 Sn1 C3 32.23(7) . . ?
C2 Sn1 C15 95.27(7) . 2_665 ?
C3 Sn1 C15 109.43(7) . 2_665 ?
C2 Sn1 C1 32.59(6) . . ?
C3 Sn1 C1 52.90(7) . . ?
C15 Sn1 C1 114.49(8) 2_665 . ?
C2 Sn1 C14 105.48(7) . 2_665 ?
C3 Sn1 C14 102.48(7) . 2_665 ?
C15 Sn1 C14 30.96(8) 2_665 2_665 ?
C1 Sn1 C14 135.12(7) . 2_665 ?
C12 Si1 C10 105.52(11) . . ?
C12 Si1 C11 108.58(10) . . ?
C10 Si1 C11 108.91(11) . . ?
C12 Si1 C1 113.79(8) . . ?
C10 Si1 C1 111.91(11) . . ?
C11 Si1 C1 108.00(11) . . ?
C5 C1 C2 106.38(19) . . ?
C5 C1 Si1 123.62(15) . . ?
C2 C1 Si1 129.8(2) . . ?
C5 C1 Sn1 79.68(12) . . ?
C2 C1 Sn1 69.64(10) . . ?
Si1 C1 Sn1 120.47(10) . . ?
C3 C2 C1 108.1(2) . . ?
C3 C2 C6 124.25(19) . . ?
C1 C2 C6 127.2(2) . . ?
C3 C2 Sn1 76.09(12) . . ?
C1 C2 Sn1 77.77(10) . . ?
C6 C2 Sn1 118.41(14) . . ?
C5 C4 C3 108.3(2) . . ?
C5 C4 C8 125.8(2) . . ?
C3 C4 C8 125.8(2) . . ?
C2 C3 C4 108.11(19) . . ?
C2 C3 C7 126.5(2) . . ?
C4 C3 C7 125.3(2) . . ?
C2 C3 Sn1 71.68(11) . . ?
C4 C3 Sn1 80.90(12) . . ?
C7 C3 Sn1 116.29(14) . . ?
C4 C5 C1 109.13(18) . . ?
C4 C5 C9 123.9(2) . . ?
C1 C5 C9 127.0(2) . . ?
C13 C12 C16 106.22(19) . . ?
C13 C12 Si1 128.13(17) . . ?
C16 C12 Si1 125.52(17) . . ?
C12 C13 C14 109.1(2) . . ?
C15 C14 C13 108.0(2) . . ?
C15 C14 Sn1 72.60(13) . 2_665 ?
C13 C14 Sn1 81.32(13) . 2_665 ?
C14 C15 C16 107.5(2) . . ?
C14 C15 Sn1 76.45(14) . 2_665 ?
C16 C15 Sn1 79.42(14) . 2_665 ?
C15 C16 C12 109.2(2) . . ?

loop_
_geom_bond_atom_site_label_1
_geom_bond_atom_site_label_2
_geom_bond_distance
_geom_bond_site_symmetry_2
_geom_bond_publ_flag
Sn1 C2 2.5278(19) . ?
Sn1 C3 2.585(2) . ?
Sn1 C15 2.605(2) 2_665 ?
Sn1 C1 2.6350(17) . ?
Sn1 C14 2.654(2) 2_665 ?
Si1 C12 1.862(2) . ?
Si1 C10 1.866(3) . ?
Si1 C11 1.871(2) . ?
Si1 C1 1.880(2) . ?
C1 C5 1.431(3) . ?
C1 C2 1.452(3) . ?
C2 C3 1.420(3) . ?
C2 C6 1.506(3) . ?
C4 C5 1.410(3) . ?
C4 C3 1.425(3) . ?
C4 C8 1.496(3) . ?
C3 C7 1.506(3) . ?
C5 C9 1.506(3) . ?
C12 C13 1.414(3) . ?
C12 C16 1.421(3) . ?
C13 C14 1.416(3) . ?
C14 C15 1.404(4) . ?
C15 C16 1.418(3) . ?

loop_
_geom_torsion_atom_site_label_1
_geom_torsion_atom_site_label_2
_geom_torsion_atom_site_label_3
_geom_torsion_atom_site_label_4
_geom_torsion
_geom_torsion_site_symmetry_1
_geom_torsion_site_symmetry_2
_geom_torsion_site_symmetry_3
_geom_torsion_site_symmetry_4
_geom_torsion_publ_flag
C12 Si1 C1 C5 -64.34(19) . . . . ?
C10 Si1 C1 C5 176.15(16) . . . . ?
C11 Si1 C1 C5 56.28(18) . . . . ?
C12 Si1 C1 C2 121.76(17) . . . . ?
C10 Si1 C1 C2 2.3(2) . . . . ?
C11 Si1 C1 C2 -117.61(19) . . . . ?
C12 Si1 C1 Sn1 33.80(16) . . . . ?
C10 Si1 C1 Sn1 -85.71(13) . . . . ?
C11 Si1 C1 Sn1 154.42(12) . . . . ?
C5 C1 C2 C3 1.3(2) . . . . ?
Si1 C1 C2 C3 175.99(15) . . . . ?
Sn1 C1 C2 C3 -70.76(14) . . . . ?
C5 C1 C2 C6 -171.4(2) . . . . ?
Si1 C1 C2 C6 3.3(3) . . . . ?
Sn1 C1 C2 C6 116.5(2) . . . . ?
C5 C1 C2 Sn1 72.05(13) . . . . ?
Si1 C1 C2 Sn1 -113.25(16) . . . . ?
C1 C2 C3 C4 -1.6(2) . . . . ?
C6 C2 C3 C4 171.4(2) . . . . ?
Sn1 C2 C3 C4 -73.53(15) . . . . ?
C1 C2 C3 C7 -178.49(19) . . . . ?
C6 C2 C3 C7 -5.5(3) . . . . ?
Sn1 C2 C3 C7 109.6(2) . . . . ?
C1 C2 C3 Sn1 71.91(13) . . . . ?
C6 C2 C3 Sn1 -115.1(2) . . . . ?
C5 C4 C3 C2 1.3(2) . . . . ?
C8 C4 C3 C2 -174.2(2) . . . . ?
C5 C4 C3 C7 178.24(19) . . . . ?
C8 C4 C3 C7 2.7(4) . . . . ?
C5 C4 C3 Sn1 -65.88(15) . . . . ?
C8 C4 C3 Sn1 118.5(2) . . . . ?
C3 C4 C5 C1 -0.5(2) . . . . ?
C8 C4 C5 C1 175.1(2) . . . . ?
C3 C4 C5 C9 -179.0(2) . . . . ?
C8 C4 C5 C9 -3.5(4) . . . . ?
C2 C1 C5 C4 -0.5(2) . . . . ?
Si1 C1 C5 C4 -175.59(14) . . . . ?
Sn1 C1 C5 C4 64.55(15) . . . . ?
C2 C1 C5 C9 178.0(2) . . . . ?
Si1 C1 C5 C9 2.9(3) . . . . ?
Sn1 C1 C5 C9 -117.0(2) . . . . ?
C10 Si1 C12 C13 -135.2(2) . . . . ?
C11 Si1 C12 C13 -18.5(2) . . . . ?
C1 Si1 C12 C13 101.8(2) . . . . ?
C10 Si1 C12 C16 40.1(2) . . . . ?
C11 Si1 C12 C16 156.76(19) . . . . ?
C1 Si1 C12 C16 -82.9(2) . . . . ?
C16 C12 C13 C14 0.2(2) . . . . ?
Si1 C12 C13 C14 176.26(17) . . . . ?
C12 C13 C14 C15 -0.4(3) . . . . ?
C12 C13 C14 Sn1 68.05(17) . . . 2_665 ?
C13 C14 C15 C16 0.4(3) . . . . ?
Sn1 C14 C15 C16 -74.10(17) 2_665 . . . ?
C13 C14 C15 Sn1 74.46(17) . . . 2_665 ?
C14 C15 C16 C12 -0.2(3) . . . . ?
Sn1 C15 C16 C12 -72.22(16) 2_665 . . . ?
C13 C12 C16 C15 0.0(3) . . . . ?
Si1 C12 C16 C15 -176.17(16) . . . . ?
